data_9007546
loop_
_publ_author_name
'Ferraris, G.'
'Jones, D. W.'
'Yerkess, J.'

_publ_section_title
;A neutron and X-ray refinement of the crystal structure of CaHAsO4*H2O
 (haidingerite) Sample: X-ray refinement Locality: synthetic
;
_journal_name_full 'Acta Crystallographica, Section B'
_journal_page_first 209
_journal_page_last 214
_journal_paper_doi 10.1107/S0567740872002080
_journal_volume 28
_journal_year 1972
_chemical_compound_source Synthetic
_chemical_formula_sum 'As Ca H2 O5'
_chemical_name_mineral Haidingerite
_space_group_IT_number 60
_symmetry_space_group_name_Hall '-P 2b 2ac'
_symmetry_space_group_name_H-M 'P c n b'
_cell_angle_alpha 90
_cell_angle_beta 90
_cell_angle_gamma 90
_cell_formula_units_Z 8
_cell_length_a 6.904
_cell_length_b 16.161
_cell_length_c 7.935
_cell_volume 885.352
_database_code_amcsd 0009421
_exptl_crystal_density_diffrn 2.956
_cod_original_formula_sum 'Ca As O5 H2'
_cod_database_code 9007546

loop_
_space_group_symop_operation_xyz
x,y,z
x,1/2+y,-z
-x,1/2-y,z
1/2-x,y,1/2+z
1/2+x,-y,1/2-z
1/2+x,1/2-y,1/2+z
1/2-x,1/2+y,1/2-z
-x,-y,-z

loop_
_atom_site_aniso_label
_atom_site_aniso_U_11
_atom_site_aniso_U_22
_atom_site_aniso_U_33
_atom_site_aniso_U_12
_atom_site_aniso_U_13
_atom_site_aniso_U_23
Ca 0.02026 0.02432 0.02090 0.00051 -0.00253 0.00494
As 0.01735 0.00000 0.01140 0.01773 0.01469 0.00051
O1 0.04509 0.01457 0.02482 0.00988 -0.01887 -0.00405
O2 0.01659 0.02191 0.02255 -0.00608 0.00317 -0.01368
O3 0.03838 0.02280 0.02077 -0.00418 0.01659 0.00051
O4 0.02584 0.02102 0.03002 0.01634 -0.00063 -0.00456
Wat 0.03546 0.01393 0.02216 -0.01077 -0.01684 -0.00355

loop_
_atom_site_label
_atom_site_fract_x
_atom_site_fract_y
_atom_site_fract_z
_atom_site_type_symbol
_atom_site_attached_hydrogens
Ca 0.62630 0.04760 0.18410 Ca 0
As 0.12830 0.10900 0.05890 As 0
O1 0.22490 0.20070 0.14280 O 0
O2 -0.04130 0.07440 0.19090 O 0
O3 0.05470 0.13240 -0.13360 O 0
O4 0.30050 0.03650 0.05490 O 0
Wat 0.62390 0.16030 -0.00640 O 2

loop_
_cod_changelog_entry_id
_cod_changelog_entry_author
_cod_changelog_entry_date
_cod_changelog_entry_text
1
;cod-tools version 3.8.0
Id: cif_guess_AMCSD_atom_types 9574 2023-05-10 09:00:05Z saulius
;
2023-05-10T18:50:50+03:00
;Derived atom types and hydrogen counts
from atom names that follow the AMCSD naming convention
(Wat == water, O-H == hydroxyl).
;

loop_
_cod_related_entry_id
_cod_related_entry_database
_cod_related_entry_code
1 AMCSD 0009421
